data_1554660
loop_
_publ_author_name
'Peng, Zhe'
'Dai, Shuangxiong'
'Ji, Yingchun'
'Tong, Bin'
'Shi, Jianbing'
'Cai, Zhengxu'
'Zhi, Junge'
'Dong, Yuping'

_publ_section_title
;
 Ionic liquid crystals with aggregation-induced emission properties based
 on pyrrolo[3,2-b]pyrrole salt compounds
;
_journal_issue 7
_journal_name_full 'Materials Chemistry Frontiers'
_journal_page_first 1385
_journal_paper_doi 10.1039/C9QM00208A
_journal_volume 3
_journal_year 2019
_chemical_formula_sum 'C40 H28 N4'
_chemical_formula_weight 564.66
_space_group_crystal_system monoclinic
_space_group_IT_number 15
_space_group_name_Hall '-C 2yc'
_space_group_name_H-M_alt 'C 1 2/c 1'
_atom_sites_solution_hydrogens geom
_audit_creation_method SHELXL-2014/7
_audit_update_record
;
2019-03-30 deposited with the CCDC.	2019-04-30 downloaded from the CCDC.
;
_cell_angle_alpha 90
_cell_angle_beta 104.932(10)
_cell_angle_gamma 90
_cell_formula_units_Z 4
_cell_length_a 26.013(6)
_cell_length_b 12.858(2)
_cell_length_c 10.6428(18)
_cell_measurement_reflns_used 360
_cell_measurement_temperature 273(2)
_cell_measurement_theta_max 16.01
_cell_measurement_theta_min 2.50
_cell_volume 3439.5(11)
_computing_structure_refinement 'SHELXL-2014/7 (Sheldrick, 2014)'
_diffrn_ambient_temperature 273(2)
_diffrn_measured_fraction_theta_full 0.997
_diffrn_measured_fraction_theta_max 0.997
_diffrn_measurement_device_type CCD
_diffrn_radiation_type MoK\a
_diffrn_radiation_wavelength 0.71073
_diffrn_reflns_av_R_equivalents 0.1270
_diffrn_reflns_av_unetI/netI 0.1466
_diffrn_reflns_Laue_measured_fraction_full 0.997
_diffrn_reflns_Laue_measured_fraction_max 0.997
_diffrn_reflns_limit_h_max 30
_diffrn_reflns_limit_h_min -27
_diffrn_reflns_limit_k_max 15
_diffrn_reflns_limit_k_min -14
_diffrn_reflns_limit_l_max 12
_diffrn_reflns_limit_l_min -12
_diffrn_reflns_number 10908
_diffrn_reflns_point_group_measured_fraction_full 0.997
_diffrn_reflns_point_group_measured_fraction_max 0.997
_diffrn_reflns_theta_full 24.995
_diffrn_reflns_theta_max 24.995
_diffrn_reflns_theta_min 1.620
_exptl_absorpt_coefficient_mu 0.065
_exptl_absorpt_correction_type multi-scan
_exptl_absorpt_process_details sadabs
_exptl_crystal_colour colorless
_exptl_crystal_density_diffrn 1.090
_exptl_crystal_description block
_exptl_crystal_F_000 1184
_exptl_crystal_size_max 0.220
_exptl_crystal_size_mid 0.200
_exptl_crystal_size_min 0.180
_exptl_transmission_factor_max 0.864
_exptl_transmission_factor_min 0.864
_refine_diff_density_max 0.217
_refine_diff_density_min -0.251
_refine_diff_density_rms 0.043
_refine_ls_extinction_method none
_refine_ls_goodness_of_fit_ref 0.943
_refine_ls_hydrogen_treatment constr
_refine_ls_matrix_type full
_refine_ls_number_parameters 199
_refine_ls_number_reflns 3022
_refine_ls_number_restraints 0
_refine_ls_restrained_S_all 0.943
_refine_ls_R_factor_all 0.1840
_refine_ls_R_factor_gt 0.0686
_refine_ls_shift/su_max 0.000
_refine_ls_shift/su_mean 0.000
_refine_ls_structure_factor_coef Fsqd
_refine_ls_weighting_details 'w=1/[\s^2^(Fo^2^)+(0.0665P)^2^] where P=(Fo^2^+2Fc^2^)/3'
_refine_ls_weighting_scheme calc
_refine_ls_wR_factor_gt 0.1539
_refine_ls_wR_factor_ref 0.2045
_reflns_Friedel_coverage 0.000
_reflns_number_gt 1136
_reflns_number_total 3022
_reflns_threshold_expression 'I > 2\s(I)'
_cod_data_source_file c9qm00208a2.cif
_cod_data_source_block 1_sq
_cod_original_cell_volume 3439.6(11)
_cod_original_sg_symbol_H-M 'C 2/c'
_cod_database_code 1554660
_shelx_shelxl_version_number 2014/7
_shelx_space_group_comment
;
The symmetry employed for this shelxl refinement is uniquely defined
by the following loop, which should always be used as a source of
symmetry information in preference to the above space-group names.
They are only intended as comments.
;
_shelx_estimated_absorpt_t_min 0.986
_shelx_estimated_absorpt_t_max 0.988

loop_
_space_group_symop_operation_xyz
'x, y, z'
'-x, y, -z+1/2'
'x+1/2, y+1/2, z'
'-x+1/2, y+1/2, -z+1/2'
'-x, -y, -z'
'x, -y, z-1/2'
'-x+1/2, -y+1/2, -z'
'x+1/2, -y+1/2, z-1/2'

loop_
_atom_site_label
_atom_site_type_symbol
_atom_site_fract_x
_atom_site_fract_y
_atom_site_fract_z
_atom_site_U_iso_or_equiv
_atom_site_adp_type
_atom_site_occupancy
_atom_site_site_symmetry_order
_atom_site_calc_flag
_atom_site_refinement_flags_posn
_atom_site_refinement_flags_adp
C1 C 0.2486(2) 0.9581(4) 0.4893(6) 0.0926(19) Uani 1 1 d . .
H1 H 0.2771 0.9917 0.4689 0.111 Uiso 1 1 calc R U
C2 C 0.22483(19) 0.8774(4) 0.4085(5) 0.0760(15) Uani 1 1 d . .
H2 H 0.2374 0.8574 0.3378 0.091 Uiso 1 1 calc R U
C3 C 0.18224(19) 0.8280(3) 0.4360(4) 0.0632(14) Uani 1 1 d . .
C4 C 0.1658(2) 0.8632(4) 0.5434(5) 0.105(2) Uani 1 1 d . .
H4 H 0.1366 0.8328 0.5642 0.126 Uiso 1 1 calc R U
C5 C 0.1928(3) 0.9431(4) 0.6186(5) 0.123(3) Uani 1 1 d . .
H5 H 0.1815 0.9642 0.6906 0.147 Uiso 1 1 calc R U
C6 C 0.15243(17) 0.7424(3) 0.3529(4) 0.0579(12) Uani 1 1 d . .
C7 C 0.14921(17) 0.7370(3) 0.2216(4) 0.0698(14) Uani 1 1 d . .
H7 H 0.1671 0.7856 0.1838 0.084 Uiso 1 1 calc R U
C8 C 0.11943(17) 0.6596(3) 0.1458(4) 0.0635(13) Uani 1 1 d . .
H8 H 0.1176 0.6568 0.0574 0.076 Uiso 1 1 calc R U
C9 C 0.09257(16) 0.5871(3) 0.1990(4) 0.0501(11) Uani 1 1 d . .
C10 C 0.09598(16) 0.5901(3) 0.3305(4) 0.0571(12) Uani 1 1 d . .
H10 H 0.0783 0.5409 0.3681 0.069 Uiso 1 1 calc R U
C11 C 0.12608(17) 0.6676(3) 0.4060(4) 0.0645(13) Uani 1 1 d . .
H11 H 0.1286 0.6692 0.4948 0.077 Uiso 1 1 calc R U
C12 C -0.00785(15) 0.6297(3) -0.0542(4) 0.0539(11) Uani 1 1 d . .
H12 H 0.0050 0.6975 -0.0469 0.065 Uiso 1 1 calc R U
C13 C 0.01554(15) 0.5429(3) 0.0184(4) 0.0501(11) Uani 1 1 d . .
C14 C 0.05412(16) 0.4066(3) 0.1391(4) 0.0511(11) Uani 1 1 d . .
C15 C 0.09435(17) 0.3448(3) 0.2284(4) 0.0529(12) Uani 1 1 d . .
C16 C 0.08011(17) 0.2496(3) 0.2711(4) 0.0684(14) Uani 1 1 d . .
H16 H 0.0446 0.2296 0.2467 0.082 Uiso 1 1 calc R U
C17 C 0.1175(2) 0.1829(4) 0.3494(4) 0.0748(15) Uani 1 1 d . .
H17 H 0.1067 0.1193 0.3754 0.090 Uiso 1 1 calc R U
C18 C 0.1694(2) 0.2113(4) 0.3874(4) 0.0800(16) Uani 1 1 d . .
H18 H 0.1943 0.1674 0.4400 0.096 Uiso 1 1 calc R U
C19 C 0.18512(18) 0.3053(4) 0.3475(4) 0.0731(15) Uani 1 1 d . .
H19 H 0.2207 0.3248 0.3739 0.088 Uiso 1 1 calc R U
C20 C 0.14813(17) 0.3719(3) 0.2679(4) 0.0618(13) Uani 1 1 d . .
H20 H 0.1594 0.4347 0.2410 0.074 Uiso 1 1 calc R U
N1 N 0.05961(12) 0.5132(2) 0.1170(3) 0.0523(10) Uani 1 1 d . .
N2 N 0.2342(2) 0.9913(3) 0.5935(5) 0.1023(18) Uani 1 1 d . .

loop_
_atom_site_aniso_label
_atom_site_aniso_U_11
_atom_site_aniso_U_22
_atom_site_aniso_U_33
_atom_site_aniso_U_23
_atom_site_aniso_U_13
_atom_site_aniso_U_12
C1 0.090(4) 0.085(4) 0.096(4) 0.000(4) 0.012(4) -0.019(3)
C2 0.075(4) 0.078(3) 0.068(3) -0.005(3) 0.006(3) -0.014(3)
C3 0.081(4) 0.061(3) 0.042(3) 0.007(2) 0.005(3) -0.007(3)
C4 0.160(6) 0.095(4) 0.070(4) -0.022(3) 0.044(4) -0.057(4)
C5 0.208(8) 0.097(5) 0.075(4) -0.027(3) 0.056(5) -0.057(5)
C6 0.067(3) 0.060(3) 0.043(3) 0.004(2) 0.010(2) -0.010(2)
C7 0.080(4) 0.087(3) 0.041(3) 0.004(2) 0.012(2) -0.025(3)
C8 0.075(3) 0.085(3) 0.032(2) -0.002(2) 0.018(2) -0.016(3)
C9 0.053(3) 0.060(3) 0.035(2) 0.001(2) 0.008(2) 0.000(2)
C10 0.072(3) 0.061(3) 0.041(2) 0.000(2) 0.020(2) -0.014(2)
C11 0.081(3) 0.078(3) 0.034(2) -0.009(2) 0.013(2) -0.011(3)
C12 0.058(3) 0.057(3) 0.047(2) 0.002(2) 0.014(2) 0.004(2)
C13 0.052(3) 0.057(3) 0.040(2) -0.004(2) 0.009(2) 0.0006(19)
C14 0.051(3) 0.063(3) 0.039(2) -0.004(2) 0.010(2) 0.001(2)
C15 0.063(3) 0.057(3) 0.038(2) -0.003(2) 0.011(2) 0.003(2)
C16 0.062(3) 0.081(3) 0.061(3) 0.000(3) 0.014(3) 0.009(3)
C17 0.082(4) 0.073(3) 0.068(3) 0.008(3) 0.016(3) 0.010(3)
C18 0.093(4) 0.080(4) 0.059(3) 0.000(3) 0.003(3) 0.023(3)
C19 0.066(3) 0.087(4) 0.055(3) -0.018(3) -0.006(3) 0.013(3)
C20 0.065(3) 0.069(3) 0.045(2) -0.001(2) 0.002(2) 0.002(2)
N1 0.052(2) 0.060(2) 0.041(2) -0.0015(17) 0.0032(18) -0.0031(17)
N2 0.141(5) 0.083(3) 0.076(4) -0.006(3) 0.016(3) -0.029(3)

loop_
_atom_type_symbol
_atom_type_description
_atom_type_scat_dispersion_real
_atom_type_scat_dispersion_imag
_atom_type_scat_source
C C 0.0033 0.0016 'International Tables Vol C Tables 4.2.6.8 and 6.1.1.4'
H H 0.0000 0.0000 'International Tables Vol C Tables 4.2.6.8 and 6.1.1.4'
N N 0.0061 0.0033 'International Tables Vol C Tables 4.2.6.8 and 6.1.1.4'

loop_
_geom_angle_atom_site_label_1
_geom_angle_atom_site_label_2
_geom_angle_atom_site_label_3
_geom_angle
_geom_angle_site_symmetry_1
N2 C1 C2 125.5(6) .
C3 C2 C1 118.0(5) .
C2 C3 C4 117.3(4) .
C2 C3 C6 122.6(5) .
C4 C3 C6 120.1(5) .
C5 C4 C3 120.0(6) .
N2 C5 C4 123.4(6) .
C7 C6 C11 118.1(4) .
C7 C6 C3 121.5(4) .
C11 C6 C3 120.4(4) .
C8 C7 C6 120.3(4) .
C9 C8 C7 121.0(4) .
C8 C9 C10 119.6(4) .
C8 C9 N1 119.5(4) .
C10 C9 N1 120.9(4) .
C9 C10 C11 119.1(4) .
C10 C11 C6 121.8(4) .
C14 C12 C13 105.7(3) 5_565
C13 C13 N1 107.9(4) 5_565
C13 C13 C12 110.1(4) 5_565
N1 C13 C12 142.0(3) .
C12 C14 N1 109.2(3) 5_565
C12 C14 C15 126.8(4) 5_565
N1 C14 C15 123.7(3) .
C16 C15 C20 116.9(4) .
C16 C15 C14 119.2(4) .
C20 C15 C14 123.8(4) .
C15 C16 C17 122.1(4) .
C18 C17 C16 119.9(5) .
C17 C18 C19 119.7(4) .
C18 C19 C20 120.7(4) .
C15 C20 C19 120.6(4) .
C13 N1 C14 107.1(3) .
C13 N1 C9 122.0(3) .
C14 N1 C9 128.5(3) .
C5 N2 C1 115.8(5) .

loop_
_geom_bond_atom_site_label_1
_geom_bond_atom_site_label_2
_geom_bond_distance
_geom_bond_site_symmetry_2
C1 N2 1.330(7) .
C1 C2 1.387(6) .
C2 C3 1.373(6) .
C3 C4 1.395(7) .
C3 C6 1.497(5) .
C4 C5 1.378(6) .
C5 N2 1.327(7) .
C6 C7 1.380(5) .
C6 C11 1.384(5) .
C7 C8 1.385(5) .
C8 C9 1.373(5) .
C9 C10 1.380(5) .
C9 N1 1.419(4) .
C10 C11 1.388(5) .
C12 C14 1.387(5) 5_565
C12 C13 1.405(5) .
C13 C13 1.363(7) 5_565
C13 N1 1.393(4) .
C14 C12 1.387(5) 5_565
C14 N1 1.405(4) .
C14 C15 1.455(5) .
C15 C16 1.388(5) .
C15 C20 1.397(5) .
C16 C17 1.400(5) .
C17 C18 1.356(6) .
C18 C19 1.378(6) .
C19 C20 1.398(5) .

loop_
_geom_torsion_atom_site_label_1
_geom_torsion_atom_site_label_2
_geom_torsion_atom_site_label_3
_geom_torsion_atom_site_label_4
_geom_torsion
_geom_torsion_site_symmetry_1
_geom_torsion_site_symmetry_4
N2 C1 C2 C3 1.0(8) . .
C1 C2 C3 C4 0.4(7) . .
C1 C2 C3 C6 177.9(4) . .
C2 C3 C4 C5 -1.4(8) . .
C6 C3 C4 C5 -179.0(5) . .
C3 C4 C5 N2 1.2(9) . .
C2 C3 C6 C7 -28.4(7) . .
C4 C3 C6 C7 149.0(5) . .
C2 C3 C6 C11 153.2(4) . .
C4 C3 C6 C11 -29.4(6) . .
C11 C6 C7 C8 1.2(7) . .
C3 C6 C7 C8 -177.2(4) . .
C6 C7 C8 C9 0.1(7) . .
C7 C8 C9 C10 -1.1(7) . .
C7 C8 C9 N1 175.8(4) . .
C8 C9 C10 C11 0.8(6) . .
N1 C9 C10 C11 -176.1(3) . .
C9 C10 C11 C6 0.5(6) . .
C7 C6 C11 C10 -1.6(7) . .
C3 C6 C11 C10 176.9(4) . .
C14 C12 C13 C13 -1.2(6) 5_565 5_565
C14 C12 C13 N1 179.8(5) 5_565 .
C12 C14 C15 C16 -24.6(7) 5_565 .
N1 C14 C15 C16 162.3(4) . .
C12 C14 C15 C20 150.7(5) 5_565 .
N1 C14 C15 C20 -22.4(7) . .
C20 C15 C16 C17 -0.3(7) . .
C14 C15 C16 C17 175.3(4) . .
C15 C16 C17 C18 0.8(7) . .
C16 C17 C18 C19 -0.5(8) . .
C17 C18 C19 C20 -0.2(7) . .
C16 C15 C20 C19 -0.5(6) . .
C14 C15 C20 C19 -175.9(4) . .
C18 C19 C20 C15 0.8(7) . .
C13 C13 N1 C14 -0.2(6) 5_565 .
C12 C13 N1 C14 178.9(6) . .
C13 C13 N1 C9 -163.7(4) 5_565 .
C12 C13 N1 C9 15.3(8) . .
C12 C14 N1 C13 0.9(5) 5_565 .
C15 C14 N1 C13 175.1(4) . .
C12 C14 N1 C9 163.0(4) 5_565 .
C15 C14 N1 C9 -22.8(7) . .
C8 C9 N1 C13 -61.7(6) . .
C10 C9 N1 C13 115.2(5) . .
C8 C9 N1 C14 138.6(4) . .
C10 C9 N1 C14 -44.6(6) . .
C4 C5 N2 C1 0.1(9) . .
C2 C1 N2 C5 -1.2(9) . .
